data_2012133
loop_
_publ_author_name
'Harrison, William T. A.'

_publ_section_title
;
 [H~3~N(CH~2~)~2~NH~3~]~0.5~[BePO~4~], a beryllophosphate analogue of
 aluminosilicate zeolite gismondine
;
_journal_issue 8
_journal_name_full 'Acta Crystallographica Section C'
_journal_page_first 891
_journal_page_last 892
_journal_paper_doi 10.1107/S0108270101006928
_journal_volume 57
_journal_year 2001
_chemical_formula_iupac '(C2 H10 N2 )0.5 , (BePO4 )'
_chemical_formula_moiety '0.5C2 H10 N2 2+ , BePO4 2- '
_chemical_formula_sum 'C H5 Be N O4 P'
_chemical_formula_weight 135.04
_chemical_name_common 'beryllophosphate gismondine'
_chemical_name_systematic
;
 ?
;
_space_group_IT_number 15
_symmetry_cell_setting monoclinic
_symmetry_space_group_name_Hall '-I 2ya'
_symmetry_space_group_name_H-M 'I 1 2/a 1'
_audit_creation_method SHELXL-97
_cell_angle_alpha 90.00
_cell_angle_beta 90.951(2)
_cell_angle_gamma 90.00
_cell_formula_units_Z 8
_cell_length_a 9.6165(7)
_cell_length_b 9.0032(7)
_cell_length_c 9.6231(7)
_cell_measurement_reflns_used 1618
_cell_measurement_temperature 298
_cell_measurement_theta_max 30.00
_cell_measurement_theta_min 3.02
_cell_volume 833.05(11)
_computing_cell_refinement SAINT
_computing_data_collection 'SMART (Bruker, 1999)'
_computing_data_reduction SAINT
_computing_molecular_graphics 'ORTEP-3 (Farrugia, 1997)'
_computing_publication_material SHELXL97
_computing_structure_refinement 'SHELXL97 (Sheldrick, 1997)'
_computing_structure_solution 'SHELXS97 (Sheldrick, 1997)'
_diffrn_ambient_temperature 298
_diffrn_measured_fraction_theta_full .997
_diffrn_measured_fraction_theta_max .997
_diffrn_measurement_device_type 'Bruker SMART1000 CCD diffractometer'
_diffrn_measurement_method \w
_diffrn_radiation_monochromator graphite
_diffrn_radiation_source 'fine-focus sealed tube'
_diffrn_radiation_type MoK\a
_diffrn_radiation_wavelength .71073
_diffrn_reflns_av_R_equivalents .031
_diffrn_reflns_av_sigmaI/netI .039
_diffrn_reflns_limit_h_max 10
_diffrn_reflns_limit_h_min -13
_diffrn_reflns_limit_k_max 12
_diffrn_reflns_limit_k_min -11
_diffrn_reflns_limit_l_max 13
_diffrn_reflns_limit_l_min -13
_diffrn_reflns_number 3583
_diffrn_reflns_theta_full 30.01
_diffrn_reflns_theta_max 30.01
_diffrn_reflns_theta_min 3.10
_diffrn_standards_decay_% 0
_exptl_absorpt_coefficient_mu .555
_exptl_absorpt_correction_T_max .974
_exptl_absorpt_correction_T_min .912
_exptl_absorpt_correction_type multi-scan
_exptl_absorpt_process_details '(SADABS; Bruker, 1999)'
_exptl_crystal_colour colourless
_exptl_crystal_density_diffrn 2.153
_exptl_crystal_density_method 'not measured'
_exptl_crystal_description rod
_exptl_crystal_F_000 552
_exptl_crystal_size_max .40
_exptl_crystal_size_mid .06
_exptl_crystal_size_min .05
_refine_diff_density_max .580
_refine_diff_density_min -.368
_refine_ls_extinction_method none
_refine_ls_goodness_of_fit_ref 1.02
_refine_ls_hydrogen_treatment mixed
_refine_ls_matrix_type full
_refine_ls_number_parameters 81
_refine_ls_number_reflns 1227
_refine_ls_number_restraints 0
_refine_ls_restrained_S_all 1.02
_refine_ls_R_factor_all .048
_refine_ls_R_factor_gt .035
_refine_ls_shift/su_max <0.001
_refine_ls_shift/su_mean .000
_refine_ls_structure_factor_coef Fsqd
_refine_ls_weighting_details 'calc w=1/[\s^2^(Fo^2^)+(0.0587P)^2^] where P=(Fo^2^+2Fc^2^)/3'
_refine_ls_weighting_scheme calc
_refine_ls_wR_factor_ref .093
_reflns_number_gt 1001
_reflns_number_total 1227
_reflns_threshold_expression I>2\s(I)
_cod_data_source_file gd1154.cif
_cod_data_source_block I
_cod_depositor_comments
;
The following automatic conversions were performed:

'_chemical_melting_point' value 'not measured' was changed to '?' -
the value is undefined or not given.

Automatic conversion script
Id: cif_fix_values 1715 2011-07-08 13:25:40Z adriana 
;
_cod_original_sg_symbol_H-M 'I 2/a'
_cod_database_code 2012133
_cod_database_fobs_code 2012133

loop_
_symmetry_equiv_pos_as_xyz
'x, y, z'
'-x+1/2, y, -z'
'x+1/2, y+1/2, z+1/2'
'-x+1, y+1/2, -z+1/2'
'-x, -y, -z'
'x-1/2, -y, z'
'-x+1/2, -y+1/2, -z+1/2'
'x, -y+1/2, z+1/2'

loop_
_atom_site_label
_atom_site_fract_x
_atom_site_fract_y
_atom_site_fract_z
_atom_site_U_iso_or_equiv
_atom_site_adp_type
_atom_site_calc_flag
_atom_site_refinement_flags
_atom_site_occupancy
_atom_site_disorder_assembly
_atom_site_disorder_group
_atom_site_type_symbol
Be1 .0888(2) .1478(3) .1311(2) .0111(4) Uani d . 1 . . Be
P1 .38754(5) .10285(5) .16681(4) .00864(14) Uani d . 1 . . P
O1 .23221(15) .06926(16) .17490(15) .0203(3) Uani d . 1 . . O
O2 .42344(15) .18611(16) .03443(13) .0183(3) Uani d . 1 . . O
O3 .43633(17) .19378(16) .29234(14) .0223(3) Uani d . 1 . . O
O4 .46021(15) -.04672(16) .18027(16) .0220(3) Uani d . 1 . . O
N1 .4273(4) .5102(4) .0092(4) .0236(8) Uani d P .50 . . N
H1 .4373 .4069 .0277 .028 Uiso d PR .50 . . H
H2 .4708 .5658 .0810 .028 Uiso d PR .50 . . H
H3 .4681 .5330 -.0773 .028 Uiso d PR .50 . . H
N2 .2559(4) .7428(4) -.1801(3) .0221(7) Uani d P .50 . . N
H4 .2421 .8461 -.1916 .027 Uiso d PR .50 . . H
H5 .3422 .7136 -.2152 .027 Uiso d PR .50 . . H
H6 .1825 .6894 -.2238 .027 Uiso d PR .50 . . H
C1 .2762(4) .5474(4) .0020(5) .0209(9) Uiso d P .50 . . C
H11 .2346 .5268 .0883 .025 Uiso d PR .50 . . H
H12 .2319 .4941 -.0700 .025 Uiso d PR .50 . . H
C2 .2549(5) .7089(4) -.0285(4) .0206(9) Uiso d P .50 . . C
H21 .3265 .7615 .0169 .025 Uiso d PR .50 . . H
H22 .1669 .7373 .0082 .025 Uiso d PR .50 . . H

loop_
_atom_site_aniso_label
_atom_site_aniso_U_11
_atom_site_aniso_U_22
_atom_site_aniso_U_33
_atom_site_aniso_U_12
_atom_site_aniso_U_13
_atom_site_aniso_U_23
Be1 .0096(10) .0127(10) .0109(9) -.0003(8) -.0008(8) -.0007(8)
P1 .0089(2) .0081(2) .0089(2) .00121(17) -.00107(14) -.00124(15)
O1 .0089(6) .0303(8) .0217(7) .0024(6) -.0003(5) .0112(6)
O2 .0203(7) .0248(8) .0097(6) -.0086(6) -.0009(5) .0018(5)
O3 .0398(9) .0144(7) .0125(6) -.0020(6) -.0067(6) -.0045(5)
O4 .0178(7) .0148(7) .0334(8) .0095(6) .0017(6) -.0020(6)
N1 .031(2) .0174(17) .0226(16) .0047(15) -.0102(15) -.0069(14)
N2 .0229(18) .0184(17) .0252(18) .0038(14) .0044(15) .0043(13)

loop_
_atom_type_symbol
_atom_type_description
_atom_type_scat_dispersion_real
_atom_type_scat_dispersion_imag
_atom_type_scat_source
P P .1023 .0942 'International Tables Vol C Tables 4.2.6.8 and 6.1.1.4'
O O .0106 .0060 'International Tables Vol C Tables 4.2.6.8 and 6.1.1.4'
N N .0061 .0033 'International Tables Vol C Tables 4.2.6.8 and 6.1.1.4'
C C .0033 .0016 'International Tables Vol C Tables 4.2.6.8 and 6.1.1.4'
Be Be .0005 .0002 'International Tables Vol C Tables 4.2.6.8 and 6.1.1.4'
H H .0000 .0000 'International Tables Vol C Tables 4.2.6.8 and 6.1.1.4'

loop_
_geom_angle_atom_site_label_1
_geom_angle_atom_site_label_2
_geom_angle_atom_site_label_3
_geom_angle_site_symmetry_1
_geom_angle_site_symmetry_3
_geom_angle
_geom_angle_publ_flag
O1 Be1 O4 . 6 109.56(16) yes
O1 Be1 O3 . 7 113.72(16) yes
O4 Be1 O3 6 7 103.98(15) yes
O1 Be1 O2 . 2 113.48(16) yes
O4 Be1 O2 6 2 111.25(16) yes
O3 Be1 O2 7 2 104.38(15) yes
O4 P1 O2 . . 113.37(9) yes
O4 P1 O3 . . 105.81(8) yes
O2 P1 O3 . . 109.09(8) yes
O4 P1 O1 . . 105.58(8) yes
O2 P1 O1 . . 112.06(8) yes
O3 P1 O1 . . 110.72(9) yes
P1 O1 Be1 . . 137.59(13) yes
P1 O2 Be1 . 2 134.33(13) yes
P1 O3 Be1 . 7 141.57(13) yes
P1 O4 Be1 . 6_655 145.86(14) yes
N1 C1 C2 . . 111.0(3) no
N2 C2 C1 . . 112.8(3) no
C1 N1 H1 . . 108.9 no
C1 N1 H2 . . 109.5 no
H1 N1 H2 . . 109.8 no
C1 N1 H3 . . 109.1 no
H1 N1 H3 . . 109.5 no
H2 N1 H3 . . 110.1 no
C2 N2 H4 . . 108.2 no
C2 N2 H5 . . 108.4 no
H4 N2 H5 . . 110.9 no
C2 N2 H6 . . 108.3 no
H4 N2 H6 . . 110.1 no
H5 N2 H6 . . 110.8 no
N1 C1 H11 . . 109.9 no
C2 C1 H11 . . 107.7 no
N1 C1 H12 . . 110.4 no
C2 C1 H12 . . 107.0 no
H11 C1 H12 . . 110.8 no
N2 C2 H21 . . 109.6 no
C1 C2 H21 . . 107.6 no
N2 C2 H22 . . 109.1 no
C1 C2 H22 . . 107.8 no
H21 C2 H22 . . 109.9 no

loop_
_geom_bond_atom_site_label_1
_geom_bond_atom_site_label_2
_geom_bond_site_symmetry_2
_geom_bond_distance
_geom_bond_publ_flag
Be1 O1 . 1.600(3) yes
Be1 O4 6 1.613(3) yes
Be1 O3 7 1.625(3) yes
Be1 O2 2 1.632(3) yes
P1 O4 . 1.5216(15) yes
P1 O2 . 1.5226(14) yes
P1 O3 . 1.5267(13) yes
P1 O1 . 1.5273(15) yes
N1 N1 5_665 1.423(8) no
N1 C1 . 1.492(5) yes
N2 N2 7_564 1.355(7) no
N2 C2 . 1.491(5) yes
C1 C1 2 .505(8) no
C1 C2 . 1.496(5) yes
C1 C2 2 1.506(5) no
C2 C2 2 .557(7) no
N1 H1 . .9511 no
N1 H2 . .9452 no
N1 H3 . .9482 no
N2 H4 . .9457 no
N2 H5 . .9384 no
N2 H6 . .9465 no
C1 H11 . .9454 no
C1 H12 . .9396 no
C2 H21 . .9376 no
C2 H22 . .9570 no

loop_
_geom_hbond_atom_site_label_D
_geom_hbond_atom_site_label_H
_geom_hbond_atom_site_label_A
_geom_hbond_site_symmetry_A
_geom_hbond_distance_DH
_geom_hbond_distance_HA
_geom_hbond_distance_DA
_geom_hbond_angle_DHA
_geom_hbond_publ_flag
N1 H1 O2 . .95 1.99 2.928(4) 167.0 yes
N1 H2 O3 4 .95 1.89 2.831(4) 173.0 yes
N1 H3 O4 8_554 .95 2.34 3.203(4) 151.7 yes
N2 H4 O1 2_565 .95 2.03 2.942(4) 161.3 yes
N2 H5 O4 8_554 .94 2.14 2.978(4) 147.5 yes
N2 H6 O3 3_454 .95 2.38 3.112(4) 134.3 yes
N2 H6 O1 8_554 .95 2.57 3.143(4) 119.1 yes

loop_
_geom_torsion_atom_site_label_1
_geom_torsion_atom_site_label_2
_geom_torsion_atom_site_label_3
_geom_torsion_atom_site_label_4
_geom_torsion
_geom_torsion_publ_flag
N1 C1 C2 N2 85.3(5) no
